data_8106900
loop_
_publ_author_name
'Ghorab, Mostafa M.'
'Alsaid, Mansour S.'
'Ghabbour, Hazem A.'
'Fun, Hoong-Kun'

_publ_section_title
;
 Crystal structure of
 (E)-1-(3,4-dimethoxyphenyl)-3-(dimethylamino)prop-2-en-1-one, C13H17NO3
;
_journal_issue 2
_journal_name_full 'Zeitschrift f\"ur Kristallographie - New Crystal Structures'
_journal_page_first 437
_journal_page_last 438
_journal_paper_doi 10.1515/ncrs-2015-0121
_journal_volume 231
_journal_year 2016
_chemical_formula_sum 'C13 H17 N O3'
_chemical_formula_weight 235.27
_space_group_crystal_system monoclinic
_space_group_IT_number 14
_space_group_name_Hall '-P 2ybc'
_space_group_name_H-M_alt 'P 1 21/c 1'
_atom_sites_solution_hydrogens geom
_cell_angle_alpha 90
_cell_angle_beta 100.341(2)
_cell_angle_gamma 90
_cell_formula_units_Z 4
_cell_length_a 7.7486(4)
_cell_length_b 8.5148(3)
_cell_length_c 19.9822(9)
_cell_measurement_reflns_used 8509
_cell_measurement_temperature 296(2)
_cell_measurement_theta_max 32.24
_cell_measurement_theta_min 2.61
_cell_volume 1296.97(10)
_computing_cell_refinement 'Bruker SAINT'
_computing_data_collection 'Bruker APEX2'
_computing_data_reduction 'Bruker SAINT'
_computing_molecular_graphics 'Bruker SHELXTL'
_computing_publication_material 'Bruker SHELXTL'
_computing_structure_refinement 'SHELXL-2014 (Sheldrick 2014)'
_computing_structure_solution 'SHELXS-97 (Sheldrick 2008)'
_diffrn_ambient_temperature 296(2)
_diffrn_measured_fraction_theta_full 0.997
_diffrn_measured_fraction_theta_max 0.998
_diffrn_measurement_device_type 'Bruker APEX-II D8 venture'
_diffrn_measurement_method '\f and \w scans'
_diffrn_radiation_type MoK\a
_diffrn_radiation_wavelength 0.71073
_diffrn_reflns_av_R_equivalents 0.0467
_diffrn_reflns_av_unetI/netI 0.0381
_diffrn_reflns_Laue_measured_fraction_full 0.997
_diffrn_reflns_Laue_measured_fraction_max 0.998
_diffrn_reflns_limit_h_max 10
_diffrn_reflns_limit_h_min -10
_diffrn_reflns_limit_k_max 11
_diffrn_reflns_limit_k_min -11
_diffrn_reflns_limit_l_max 25
_diffrn_reflns_limit_l_min -25
_diffrn_reflns_number 18633
_diffrn_reflns_point_group_measured_fraction_full 0.997
_diffrn_reflns_point_group_measured_fraction_max 0.998
_diffrn_reflns_theta_full 25.242
_diffrn_reflns_theta_max 27.499
_diffrn_reflns_theta_min 2.607
_exptl_absorpt_coefficient_mu 0.085
_exptl_absorpt_correction_T_max 0.94
_exptl_absorpt_correction_T_min 0.92
_exptl_absorpt_correction_type multi-scan
_exptl_absorpt_process_details SADABS_Bruker_2014
_exptl_crystal_colour yellow
_exptl_crystal_density_diffrn 1.205
_exptl_crystal_description block
_exptl_crystal_F_000 504
_exptl_crystal_size_max 0.578
_exptl_crystal_size_mid 0.451
_exptl_crystal_size_min 0.368
_refine_diff_density_max 0.223
_refine_diff_density_min -0.256
_refine_diff_density_rms 0.044
_refine_ls_extinction_coef .
_refine_ls_extinction_method none
_refine_ls_goodness_of_fit_ref 1.047
_refine_ls_hydrogen_treatment constr
_refine_ls_matrix_type full
_refine_ls_number_parameters 158
_refine_ls_number_reflns 2952
_refine_ls_number_restraints 0
_refine_ls_restrained_S_all 1.047
_refine_ls_R_factor_all 0.0936
_refine_ls_R_factor_gt 0.0620
_refine_ls_shift/su_max 0.003
_refine_ls_shift/su_mean 0.000
_refine_ls_structure_factor_coef Fsqd
_refine_ls_weighting_details 'w=1/[\s^2^(Fo^2^)+(0.0807P)^2^+0.4387P] where P=(Fo^2^+2Fc^2^)/3'
_refine_ls_weighting_scheme calc
_refine_ls_wR_factor_gt 0.1574
_refine_ls_wR_factor_ref 0.1814
_reflns_Friedel_coverage 0.000
_reflns_Friedel_fraction_full .
_reflns_Friedel_fraction_max .
_reflns_number_gt 2001
_reflns_number_total 2952
_reflns_threshold_expression 'I > 2\s(I)'
_cod_data_source_file suppl_ncrs-2015-0121_suppl.cif
_cod_data_source_block a_a
_cod_original_sg_symbol_H-M 'P 21/c'
_cod_database_code 8106900
_shelx_space_group_comment
;
The symmetry employed for this shelxl refinement is uniquely defined
by the following loop, which should always be used as a source of
symmetry information in preference to the above space-group names.
They are only intended as comments.
;
_shelx_estimated_absorpt_t_min 0.952
_shelx_estimated_absorpt_t_max 0.969

loop_
_space_group_symop_operation_xyz
'x, y, z'
'-x, y+1/2, -z+1/2'
'-x, -y, -z'
'x, -y-1/2, z-1/2'

loop_
_atom_site_label
_atom_site_type_symbol
_atom_site_fract_x
_atom_site_fract_y
_atom_site_fract_z
_atom_site_U_iso_or_equiv
_atom_site_adp_type
_atom_site_occupancy
_atom_site_site_symmetry_order
_atom_site_calc_flag
_atom_site_refinement_flags_posn
_atom_site_refinement_flags_adp
_atom_site_refinement_flags_occupancy
_atom_site_disorder_assembly
_atom_site_disorder_group
O1 O 0.8252(2) 0.25465(19) 0.90088(7) 0.0712(5) Uani 1 1 d . . . . .
O2 O 0.8774(2) 0.51700(17) 0.84231(7) 0.0627(4) Uani 1 1 d . . . . .
O3 O 0.6798(4) 0.4273(3) 0.59200(8) 0.1177(10) Uani 1 1 d . . . . .
N1 N 0.3138(2) 0.1676(2) 0.46542(8) 0.0608(5) Uani 1 1 d . . . . .
C1 C 0.6169(3) 0.1607(2) 0.72517(10) 0.0526(5) Uani 1 1 d . . . . .
H1A H 0.5533 0.0784 0.6997 0.063 Uiso 1 1 calc R U . . .
C2 C 0.6753(3) 0.1417(2) 0.79443(10) 0.0547(5) Uani 1 1 d . . . . .
H2A H 0.6537 0.0458 0.8158 0.066 Uiso 1 1 calc R U . . .
C3 C 0.7645(3) 0.2610(2) 0.83254(9) 0.0502(5) Uani 1 1 d . . . . .
C4 C 0.7947(2) 0.4030(2) 0.80069(9) 0.0451(4) Uani 1 1 d . . . . .
C5 C 0.7409(2) 0.4181(2) 0.73148(9) 0.0461(5) Uani 1 1 d . . . . .
H5A H 0.7660 0.5123 0.7096 0.055 Uiso 1 1 calc R U . . .
C6 C 0.6499(2) 0.2976(2) 0.69275(9) 0.0464(5) Uani 1 1 d . . . . .
C7 C 0.6009(3) 0.3230(3) 0.61739(10) 0.0617(6) Uani 1 1 d . . . . .
C8 C 0.4683(3) 0.2278(3) 0.57865(10) 0.0557(5) Uani 1 1 d . . . . .
H8A H 0.4080 0.1519 0.6006 0.067 Uiso 1 1 calc R U . . .
C9 C 0.4286(3) 0.2466(3) 0.50988(10) 0.0610(6) Uani 1 1 d . . . . .
H9A H 0.4915 0.3267 0.4915 0.073 Uiso 1 1 calc R U . . .
C10 C 0.2075(4) 0.0465(4) 0.48702(13) 0.0841(8) Uani 1 1 d . . . . .
H10A H 0.1492 0.0871 0.5231 0.126 Uiso 1 1 calc R U . . .
H10B H 0.2818 -0.0431 0.5044 0.126 Uiso 1 1 calc R U . . .
H10C H 0.1189 0.0126 0.4484 0.126 Uiso 1 1 calc R U . . .
C11 C 0.2926(4) 0.1966(3) 0.39296(11) 0.0777(7) Uani 1 1 d . . . . .
H11A H 0.3736 0.2797 0.3845 0.117 Uiso 1 1 calc R U . . .
H11B H 0.1717 0.2295 0.3755 0.117 Uiso 1 1 calc R U . . .
H11C H 0.3182 0.1002 0.3698 0.117 Uiso 1 1 calc R U . . .
C12 C 0.8334(5) 0.1057(3) 0.93328(13) 0.0925(9) Uani 1 1 d . . . . .
H12A H 0.8755 0.1188 0.9822 0.139 Uiso 1 1 calc R U . . .
H12B H 0.9140 0.0373 0.9142 0.139 Uiso 1 1 calc R U . . .
H12C H 0.7162 0.0584 0.9258 0.139 Uiso 1 1 calc R U . . .
C13 C 0.9118(3) 0.6620(3) 0.81222(12) 0.0700(7) Uani 1 1 d . . . . .
H13A H 0.9710 0.7333 0.8475 0.105 Uiso 1 1 calc R U . . .
H13B H 0.8010 0.7091 0.7899 0.105 Uiso 1 1 calc R U . . .
H13C H 0.9872 0.6437 0.7785 0.105 Uiso 1 1 calc R U . . .

loop_
_atom_site_aniso_label
_atom_site_aniso_U_11
_atom_site_aniso_U_22
_atom_site_aniso_U_33
_atom_site_aniso_U_23
_atom_site_aniso_U_13
_atom_site_aniso_U_12
O1 0.0981(12) 0.0678(10) 0.0404(8) 0.0090(7) -0.0068(7) -0.0044(8)
O2 0.0791(10) 0.0573(9) 0.0449(8) -0.0030(6) -0.0071(7) -0.0114(7)
O3 0.192(2) 0.1077(16) 0.0440(9) 0.0047(9) -0.0032(11) -0.0832(16)
N1 0.0689(11) 0.0679(11) 0.0407(9) -0.0020(8) -0.0034(8) -0.0067(9)
C1 0.0555(11) 0.0523(11) 0.0479(11) -0.0043(9) 0.0034(9) -0.0064(9)
C2 0.0627(12) 0.0499(11) 0.0503(11) 0.0075(9) 0.0071(9) -0.0051(9)
C3 0.0540(11) 0.0557(11) 0.0391(9) 0.0044(8) 0.0033(8) 0.0032(9)
C4 0.0426(10) 0.0483(10) 0.0416(9) -0.0027(8) 0.0000(7) 0.0020(8)
C5 0.0506(10) 0.0446(10) 0.0416(10) 0.0023(8) 0.0042(8) 0.0003(8)
C6 0.0474(10) 0.0503(10) 0.0400(9) -0.0021(8) 0.0035(8) 0.0007(8)
C7 0.0859(16) 0.0566(12) 0.0402(10) -0.0011(9) 0.0042(10) -0.0110(11)
C8 0.0599(12) 0.0606(12) 0.0434(10) -0.0015(9) 0.0005(9) -0.0003(10)
C9 0.0753(14) 0.0587(12) 0.0461(11) -0.0040(9) 0.0031(10) -0.0081(11)
C10 0.0714(16) 0.108(2) 0.0653(15) 0.0087(14) -0.0073(12) -0.0283(15)
C11 0.1022(19) 0.0852(17) 0.0410(11) -0.0056(11) 0.0002(12) -0.0120(15)
C12 0.135(3) 0.0805(18) 0.0552(14) 0.0255(13) -0.0027(15) 0.0031(17)
C13 0.0810(16) 0.0620(13) 0.0635(14) -0.0031(11) 0.0031(12) -0.0223(12)

loop_
_atom_type_symbol
_atom_type_description
_atom_type_scat_dispersion_real
_atom_type_scat_dispersion_imag
_atom_type_scat_source
C C 0.0033 0.0016 'International Tables Vol C Tables 4.2.6.8 and 6.1.1.4'
H H 0.0000 0.0000 'International Tables Vol C Tables 4.2.6.8 and 6.1.1.4'
N N 0.0061 0.0033 'International Tables Vol C Tables 4.2.6.8 and 6.1.1.4'
O O 0.0106 0.0060 'International Tables Vol C Tables 4.2.6.8 and 6.1.1.4'

loop_
_geom_angle_atom_site_label_1
_geom_angle_atom_site_label_2
_geom_angle_atom_site_label_3
_geom_angle
_geom_angle_site_symmetry_1
_geom_angle_site_symmetry_3
C3 O1 C12 118.11(18) . .
C4 O2 C13 117.72(15) . .
C9 N1 C10 121.14(19) . .
C9 N1 C11 121.8(2) . .
C10 N1 C11 117.08(19) . .
C6 C1 C2 120.80(18) . .
C6 C1 H1A 119.6 . .
C2 C1 H1A 119.6 . .
C3 C2 C1 120.48(18) . .
C3 C2 H2A 119.8 . .
C1 C2 H2A 119.8 . .
O1 C3 C2 124.95(18) . .
O1 C3 C4 115.60(17) . .
C2 C3 C4 119.43(17) . .
O2 C4 C5 124.84(17) . .
O2 C4 C3 115.80(16) . .
C5 C4 C3 119.36(17) . .
C4 C5 C6 121.30(17) . .
C4 C5 H5A 119.3 . .
C6 C5 H5A 119.3 . .
C1 C6 C5 118.56(17) . .
C1 C6 C7 123.88(17) . .
C5 C6 C7 117.51(17) . .
O3 C7 C8 123.16(19) . .
O3 C7 C6 117.38(19) . .
C8 C7 C6 119.45(19) . .
C9 C8 C7 119.5(2) . .
C9 C8 H8A 120.3 . .
C7 C8 H8A 120.3 . .
N1 C9 C8 128.4(2) . .
N1 C9 H9A 115.8 . .
C8 C9 H9A 115.8 . .
N1 C10 H10A 109.5 . .
N1 C10 H10B 109.5 . .
H10A C10 H10B 109.5 . .
N1 C10 H10C 109.5 . .
H10A C10 H10C 109.5 . .
H10B C10 H10C 109.5 . .
N1 C11 H11A 109.5 . .
N1 C11 H11B 109.5 . .
H11A C11 H11B 109.5 . .
N1 C11 H11C 109.5 . .
H11A C11 H11C 109.5 . .
H11B C11 H11C 109.5 . .
O1 C12 H12A 109.5 . .
O1 C12 H12B 109.5 . .
H12A C12 H12B 109.5 . .
O1 C12 H12C 109.5 . .
H12A C12 H12C 109.5 . .
H12B C12 H12C 109.5 . .
O2 C13 H13A 109.5 . .
O2 C13 H13B 109.5 . .
H13A C13 H13B 109.5 . .
O2 C13 H13C 109.5 . .
H13A C13 H13C 109.5 . .
H13B C13 H13C 109.5 . .

loop_
_geom_bond_atom_site_label_1
_geom_bond_atom_site_label_2
_geom_bond_distance
_geom_bond_site_symmetry_2
O1 C3 1.363(2) .
O1 C12 1.420(3) .
O2 C4 1.361(2) .
O2 C13 1.419(3) .
O3 C7 1.237(3) .
N1 C9 1.323(3) .
N1 C10 1.434(3) .
N1 C11 1.449(3) .
C1 C6 1.380(3) .
C1 C2 1.386(3) .
C1 H1A 0.9500 .
C2 C3 1.379(3) .
C2 H2A 0.9500 .
C3 C4 1.405(3) .
C4 C5 1.377(2) .
C5 C6 1.397(3) .
C5 H5A 0.9500 .
C6 C7 1.501(3) .
C7 C8 1.423(3) .
C8 C9 1.363(3) .
C8 H8A 0.9500 .
C9 H9A 0.9500 .
C10 H10A 0.9800 .
C10 H10B 0.9800 .
C10 H10C 0.9800 .
C11 H11A 0.9800 .
C11 H11B 0.9800 .
C11 H11C 0.9800 .
C12 H12A 0.9800 .
C12 H12B 0.9800 .
C12 H12C 0.9800 .
C13 H13A 0.9800 .
C13 H13B 0.9800 .
C13 H13C 0.9800 .

loop_
_geom_torsion_atom_site_label_1
_geom_torsion_atom_site_label_2
_geom_torsion_atom_site_label_3
_geom_torsion_atom_site_label_4
_geom_torsion
_geom_torsion_site_symmetry_1
_geom_torsion_site_symmetry_2
_geom_torsion_site_symmetry_3
_geom_torsion_site_symmetry_4
C6 C1 C2 C3 1.4(3) . . . .
C12 O1 C3 C2 14.7(3) . . . .
C12 O1 C3 C4 -166.6(2) . . . .
C1 C2 C3 O1 179.1(2) . . . .
C1 C2 C3 C4 0.5(3) . . . .
C13 O2 C4 C5 -0.5(3) . . . .
C13 O2 C4 C3 179.53(19) . . . .
O1 C3 C4 O2 -1.3(3) . . . .
C2 C3 C4 O2 177.44(18) . . . .
O1 C3 C4 C5 178.65(18) . . . .
C2 C3 C4 C5 -2.6(3) . . . .
O2 C4 C5 C6 -177.17(18) . . . .
C3 C4 C5 C6 2.8(3) . . . .
C2 C1 C6 C5 -1.2(3) . . . .
C2 C1 C6 C7 176.0(2) . . . .
C4 C5 C6 C1 -1.0(3) . . . .
C4 C5 C6 C7 -178.34(18) . . . .
C1 C6 C7 O3 -159.3(2) . . . .
C5 C6 C7 O3 17.9(3) . . . .
C1 C6 C7 C8 20.6(3) . . . .
C5 C6 C7 C8 -162.17(19) . . . .
O3 C7 C8 C9 2.5(4) . . . .
C6 C7 C8 C9 -177.4(2) . . . .
C10 N1 C9 C8 1.6(4) . . . .
C11 N1 C9 C8 -176.9(2) . . . .
C7 C8 C9 N1 178.2(2) . . . .
